data_2206028
loop_
_publ_author_name
'K. A. Nirmala'
Vasu
'Deepak Chopra'
'S. Mohan'
'M. Raghu Prasad'

_publ_section_title
;Ethyl
 2-amino-5,6,7,8-tetrahydro-4<i>H</i>-cyclohepta[<i>b</i>]thiophene-3-carboxylate
;
_journal_issue 6
_journal_name_full 'Acta Crystallographica Section E'
_journal_page_first o1541
_journal_page_last o1543
_journal_paper_doi 10.1107/S1600536805012808
_journal_volume 61
_journal_year 2005
_chemical_formula_iupac 'C12 H17 N O2 S'
_chemical_formula_moiety 'C12 H17 N O2 S'
_chemical_formula_sum 'C12 H17 N O2 S'
_chemical_formula_weight 239.34
_chemical_name_systematic
;
Ethyl 2-amino-5,6,7,8-tetrahydro-4H-cyclohepta[b]thiophene-3-carboxylate
;
_space_group_IT_number 14
_symmetry_cell_setting monoclinic
_symmetry_space_group_name_Hall '-P 2ybc'
_symmetry_space_group_name_H-M 'P 1 21/c 1'
_atom_sites_solution_hydrogens geom
_atom_sites_solution_primary direct
_atom_sites_solution_secondary difmap
_cell_angle_alpha 90
_cell_angle_beta 99.489(4)
_cell_angle_gamma 90
_cell_formula_units_Z 4
_cell_length_a 9.580(3)
_cell_length_b 9.552(2)
_cell_length_c 13.677(4)
_cell_measurement_reflns_used 635
_cell_measurement_temperature 290(2)
_cell_measurement_theta_max 25.4
_cell_measurement_theta_min 1.4
_cell_volume 1234.4(6)
_computing_cell_refinement 'SAINT (Bruker, 2000)'
_computing_data_collection 'SMART (Bruker, 2000)'
_computing_data_reduction SAINT
_computing_molecular_graphics 'ORTEP-3 for Windows (Farrugia, 1997) and CAMERON (Watkin et al., 1993)'
_computing_publication_material 'PLATON (Spek, 2003)'
_computing_structure_refinement 'SHELXL97 (Sheldrick, 1997)'
_computing_structure_solution 'SIR92 (Altomare et al., 1993)'
_diffrn_ambient_temperature 290(2)
_diffrn_measured_fraction_theta_full 0.998
_diffrn_measured_fraction_theta_max 0.987
_diffrn_measurement_device_type 'Bruker SMART CCD area-detector'
_diffrn_measurement_method '\f and \w'
_diffrn_radiation_monochromator graphite
_diffrn_radiation_source 'fine-focus sealed tube'
_diffrn_radiation_type MoK\a
_diffrn_radiation_wavelength 0.71073
_diffrn_reflns_av_R_equivalents 0.0205
_diffrn_reflns_av_sigmaI/netI 0.0181
_diffrn_reflns_limit_h_max 11
_diffrn_reflns_limit_h_min -11
_diffrn_reflns_limit_k_max 11
_diffrn_reflns_limit_k_min -11
_diffrn_reflns_limit_l_max 14
_diffrn_reflns_limit_l_min -17
_diffrn_reflns_number 9377
_diffrn_reflns_reduction_process
;
 ?
;
_diffrn_reflns_theta_full 25.00
_diffrn_reflns_theta_max 26.37
_diffrn_reflns_theta_min 2.16
_exptl_absorpt_coefficient_mu 0.248
_exptl_absorpt_correction_T_max 0.9661
_exptl_absorpt_correction_T_min 0.9178
_exptl_absorpt_correction_type multi-scan
_exptl_absorpt_process_details '(SADABS; Sheldrick, 1996)'
_exptl_crystal_colour yellow
_exptl_crystal_density_diffrn 1.288
_exptl_crystal_density_method 'Not Measured'
_exptl_crystal_description block
_exptl_crystal_F_000 512
_exptl_crystal_size_max 0.39
_exptl_crystal_size_mid 0.35
_exptl_crystal_size_min 0.14
_refine_diff_density_max 0.204
_refine_diff_density_min -0.315
_refine_ls_extinction_method none
_refine_ls_goodness_of_fit_ref 1.098
_refine_ls_hydrogen_treatment refall
_refine_ls_matrix_type full
_refine_ls_number_parameters 213
_refine_ls_number_reflns 2487
_refine_ls_number_restraints 0
_refine_ls_restrained_S_all 1.098
_refine_ls_R_factor_all 0.0428
_refine_ls_R_factor_gt 0.0383
_refine_ls_shift/su_max 0.000
_refine_ls_shift/su_mean 0.000
_refine_ls_structure_factor_coef Fsqd
_refine_ls_weighting_details 'calc w=1/[\s^2^(Fo^2^)+(0.0573P)^2^+0.2147P] where P=(Fo^2^+2Fc^2^)/3'
_refine_ls_weighting_scheme calc
_refine_ls_wR_factor_gt 0.0981
_refine_ls_wR_factor_ref 0.1016
_reflns_number_gt 2221
_reflns_number_total 2487
_reflns_threshold_expression I>2\s(I)
_cod_data_source_file ob6500.cif
_cod_data_source_block I
_cod_depositor_comments
;
The following automatic conversions were performed:
'_symmetry_cell_setting' value 'Monoclinic' changed to 'monoclinic'
according to '/home/saulius/struct/CIF-dictionaries/cif_core.dic'
dictionary named 'cif_core.dic' version 2.4.1 from 2010-06-29.

Automatic conversion script
Id: cif_fix_enum 1527 2010-12-29 10:47:43Z saulius 

The following automatic conversions were performed:

'_symmetry_cell_setting' value 'Monoclinic' changed to 'monoclinic'
according to /home/saulius/struct/CIF-dictionaries/cif_core.dic
dictionary named 'cif_core.dic' version 2.4.1 from 2010-06-29.

Automatic conversion script
Id: cif_fix_values 1715 2011-07-08 13:25:40Z adriana 
;
_cod_original_cell_volume 1234.3(6)
_cod_original_sg_symbol_H-M 'P 21/c'
_cod_database_code 2206028
_cod_database_fobs_code 2206028

loop_
_symmetry_equiv_pos_as_xyz
x,y,z
-x,1/2+y,1/2-z
-x,-y,-z
x,1/2-y,1/2+z

loop_
_atom_site_label
_atom_site_fract_x
_atom_site_fract_y
_atom_site_fract_z
_atom_site_U_iso_or_equiv
_atom_site_adp_type
_atom_site_calc_flag
_atom_site_occupancy
_atom_site_type_symbol
S1 0.25611(5) 0.17947(4) -0.10628(3) 0.04896(16) Uani d 1 S
O1 0.03961(12) 0.60020(11) -0.15671(8) 0.0528(3) Uani d 1 O
O2 0.14741(11) 0.65327(10) -0.00392(7) 0.0425(3) Uani d 1 O
N1 0.09238(19) 0.34733(17) -0.23394(10) 0.0590(4) Uani d 1 N
C1 0.41463(18) 0.15512(18) 0.08495(14) 0.0496(4) Uani d 1 C
C2 0.55979(18) 0.2232(2) 0.11716(15) 0.0598(5) Uani d 1 C
C3 0.5614(2) 0.3450(2) 0.18778(14) 0.0599(5) Uani d 1 C
C4 0.4744(2) 0.4727(2) 0.14909(13) 0.0552(4) Uani d 1 C
C5 0.31499(18) 0.44758(18) 0.12288(11) 0.0456(4) Uani d 1 C
C6 0.27150(14) 0.37440(14) 0.02496(9) 0.0339(3) Uani d 1 C
C7 0.31707(15) 0.24280(15) 0.01218(11) 0.0394(3) Uani d 1 C
C8 0.18273(14) 0.42880(13) -0.06361(9) 0.0339(3) Uani d 1 C
C9 0.16503(16) 0.33208(14) -0.14055(11) 0.0401(3) Uani d 1 C
C10 0.11639(14) 0.56516(14) -0.08002(10) 0.0354(3) Uani d 1 C
C11 0.08966(17) 0.79327(15) -0.01557(12) 0.0439(4) Uani d 1 C
C12 0.1438(2) 0.8687(2) 0.07877(16) 0.0601(5) Uani d 1 C
H1 0.041(2) 0.422(2) -0.2416(15) 0.067(6) Uiso d 1 H
H2 0.069(2) 0.275(2) -0.2670(16) 0.063(6) Uiso d 1 H
H3 0.2837(19) 0.388(2) 0.1748(14) 0.058(5) Uiso d 1 H
H4 0.265(2) 0.531(2) 0.1256(13) 0.058(5) Uiso d 1 H
H5 0.489(2) 0.543(2) 0.1986(17) 0.074(6) Uiso d 1 H
H6 0.509(2) 0.511(2) 0.0920(15) 0.061(5) Uiso d 1 H
H7 0.658(2) 0.373(2) 0.2047(16) 0.076(6) Uiso d 1 H
H8 0.527(2) 0.311(2) 0.2449(16) 0.064(6) Uiso d 1 H
H9 0.623(2) 0.150(2) 0.1508(15) 0.066(6) Uiso d 1 H
H10 0.593(2) 0.252(2) 0.0579(17) 0.068(6) Uiso d 1 H
H11 0.371(2) 0.137(2) 0.1442(15) 0.064(5) Uiso d 1 H
H12 0.4254(19) 0.061(2) 0.0568(14) 0.061(5) Uiso d 1 H
H13 0.243(3) 0.874(3) 0.0876(17) 0.082(7) Uiso d 1 H
H14 0.107(3) 0.823(2) 0.1343(19) 0.086(7) Uiso d 1 H
H15 0.113(2) 0.960(3) 0.0750(16) 0.077(6) Uiso d 1 H
H16 -0.012(2) 0.7870(18) -0.0266(12) 0.047(4) Uiso d 1 H
H17 0.1229(18) 0.8386(17) -0.0709(14) 0.046(4) Uiso d 1 H

loop_
_atom_site_aniso_label
_atom_site_aniso_U_11
_atom_site_aniso_U_22
_atom_site_aniso_U_33
_atom_site_aniso_U_12
_atom_site_aniso_U_13
_atom_site_aniso_U_23
S1 0.0678(3) 0.0341(2) 0.0430(2) 0.00392(16) 0.00321(19) -0.00549(14)
O1 0.0660(7) 0.0413(6) 0.0425(6) 0.0071(5) -0.0166(5) 0.0034(5)
O2 0.0497(6) 0.0336(5) 0.0395(5) 0.0073(4) -0.0062(4) -0.0022(4)
N1 0.0892(12) 0.0414(8) 0.0370(7) -0.0039(8) -0.0176(7) -0.0049(6)
C1 0.0511(9) 0.0436(8) 0.0524(10) 0.0106(7) 0.0039(7) 0.0104(7)
C2 0.0422(9) 0.0757(12) 0.0601(11) 0.0141(8) 0.0043(8) 0.0145(10)
C3 0.0426(9) 0.0847(13) 0.0476(10) -0.0043(8) -0.0071(7) 0.0119(9)
C4 0.0648(11) 0.0570(10) 0.0378(9) -0.0133(8) -0.0093(8) -0.0009(7)
C5 0.0551(9) 0.0471(9) 0.0309(7) 0.0096(7) -0.0034(6) -0.0020(6)
C6 0.0348(6) 0.0353(7) 0.0300(7) 0.0009(5) 0.0010(5) 0.0020(5)
C7 0.0424(7) 0.0375(7) 0.0369(7) 0.0019(6) 0.0029(6) 0.0030(6)
C8 0.0376(7) 0.0317(6) 0.0300(6) -0.0025(5) -0.0011(5) 0.0007(5)
C9 0.0504(8) 0.0332(7) 0.0336(7) -0.0058(6) -0.0017(6) 0.0011(5)
C10 0.0347(7) 0.0353(7) 0.0339(7) -0.0035(5) -0.0013(5) 0.0021(5)
C11 0.0451(8) 0.0325(7) 0.0516(9) 0.0045(6) 0.0006(7) 0.0000(6)
C12 0.0702(13) 0.0422(9) 0.0633(12) 0.0036(9) -0.0030(9) -0.0123(8)

loop_
_atom_type_symbol
_atom_type_description
_atom_type_scat_dispersion_real
_atom_type_scat_dispersion_imag
_atom_type_scat_source
S S 0.1246 0.1234 'International Tables Vol C Tables 4.2.6.8 and 6.1.1.4'
O O 0.0106 0.0060 'International Tables Vol C Tables 4.2.6.8 and 6.1.1.4'
N N 0.0061 0.0033 'International Tables Vol C Tables 4.2.6.8 and 6.1.1.4'
H H 0.0000 0.0000 'International Tables Vol C Tables 4.2.6.8 and 6.1.1.4'
C C 0.0033 0.0016 'International Tables Vol C Tables 4.2.6.8 and 6.1.1.4'

loop_
_geom_angle_atom_site_label_1
_geom_angle_atom_site_label_2
_geom_angle_atom_site_label_3
_geom_angle
C9 S1 C7 92.09(7)
C10 O2 C11 117.75(11)
C7 C6 C8 112.40(12)
C7 C6 C5 119.90(12)
C8 C6 C5 127.70(12)
O1 C10 O2 121.42(13)
O1 C10 C8 124.34(13)
O2 C10 C8 114.23(11)
C9 C8 C10 118.96(12)
C9 C8 C6 111.99(12)
C10 C8 C6 129.05(12)
C6 C7 C1 127.70(14)
C6 C7 S1 112.23(10)
C1 C7 S1 120.01(12)
C9 N1 H1 113.4(14)
C9 N1 H2 118.2(14)
H1 N1 H2 121.2(19)
N1 C9 C8 128.37(14)
N1 C9 S1 120.30(12)
C8 C9 S1 111.30(10)
O2 C11 C12 106.19(13)
O2 C11 H16 108.6(10)
C12 C11 H16 111.3(10)
O2 C11 H17 109.3(10)
C12 C11 H17 110.3(10)
H16 C11 H17 111.0(15)
C6 C5 C4 113.60(14)
C6 C5 H3 107.2(11)
C4 C5 H3 109.3(10)
C6 C5 H4 111.2(11)
C4 C5 H4 110.9(12)
H3 C5 H4 104.2(15)
C7 C1 C2 112.94(14)
C7 C1 H11 109.9(11)
C2 C1 H11 108.9(12)
C7 C1 H12 110.0(11)
C2 C1 H12 110.5(11)
H11 C1 H12 104.2(16)
C3 C4 C5 115.09(15)
C3 C4 H5 108.0(13)
C5 C4 H5 107.6(13)
C3 C4 H6 109.8(12)
C5 C4 H6 109.6(12)
H5 C4 H6 106.4(17)
C11 C12 H14 109.6(14)
C11 C12 H15 110.3(14)
H14 C12 H15 107.9(19)
C11 C12 H13 109.6(14)
H14 C12 H13 114(2)
H15 C12 H13 106(2)
C2 C3 C4 116.60(15)
C2 C3 H8 107.1(12)
C4 C3 H8 108.4(12)
C2 C3 H7 106.1(13)
C4 C3 H7 108.4(13)
H8 C3 H7 110.2(18)
C3 C2 C1 115.06(16)
C3 C2 H10 110.3(13)
C1 C2 H10 106.8(12)
C3 C2 H9 107.8(12)
C1 C2 H9 107.0(12)
H10 C2 H9 109.6(17)

loop_
_geom_bond_atom_site_label_1
_geom_bond_atom_site_label_2
_geom_bond_distance
S1 C9 1.7236(15)
S1 C7 1.7377(15)
O2 C10 1.3334(16)
O2 C11 1.4459(17)
O1 C10 1.2242(17)
C6 C7 1.351(2)
C6 C8 1.4563(18)
C6 C5 1.5072(19)
C10 C8 1.4505(19)
C8 C9 1.3895(19)
C7 C1 1.503(2)
N1 C9 1.358(2)
N1 H1 0.87(2)
N1 H2 0.83(2)
C11 C12 1.494(2)
C11 H16 0.964(18)
C11 H17 0.970(18)
C5 C4 1.529(2)
C5 H3 1.00(2)
C5 H4 0.929(19)
C1 C2 1.532(3)
C1 H11 0.99(2)
C1 H12 0.99(2)
C4 C3 1.523(3)
C4 H5 0.94(2)
C4 H6 0.97(2)
C12 H14 0.99(2)
C12 H15 0.92(2)
C12 H13 0.94(3)
C3 C2 1.511(3)
C3 H8 0.95(2)
C3 H7 0.95(2)
C2 H10 0.96(2)
C2 H9 0.99(2)

loop_
_geom_hbond_atom_site_label_D
_geom_hbond_atom_site_label_H
_geom_hbond_atom_site_label_A
_geom_hbond_site_symmetry_A
_geom_hbond_distance_DH
_geom_hbond_distance_HA
_geom_hbond_distance_DA
_geom_hbond_angle_DHA
_geom_hbond_publ_flag
N1 H1 O1 1_555 0.87(2) 2.06(2) 2.717(2) 132(2) yes
N1 H2 O1 2_544 0.84(2) 2.15(2) 2.964(2) 166(2) yes
C5 H4 O2 1_555 0.93(2) 2.27(2) 2.920(2) 127.0(10) yes
C11 H16 Cg1 3_565 0.96(2) 2.76 3.578 143 yes

loop_
_geom_torsion_atom_site_label_1
_geom_torsion_atom_site_label_2
_geom_torsion_atom_site_label_3
_geom_torsion_atom_site_label_4
_geom_torsion
_geom_torsion_publ_flag
C11 O2 C10 O1 -1.3(2) ?
C11 O2 C10 C8 177.79(12) yes
O1 C10 C8 C9 3.2(2) yes
O2 C10 C8 C9 -175.81(12) ?
O1 C10 C8 C6 -177.77(14) ?
O2 C10 C8 C6 3.2(2) yes
C7 C6 C8 C9 0.32(17) ?
C5 C6 C8 C9 179.85(14) ?
C7 C6 C8 C10 -178.73(13) ?
C5 C6 C8 C10 0.8(2) ?
C8 C6 C7 C1 177.33(14) ?
C5 C6 C7 C1 -2.2(2) yes
C8 C6 C7 S1 0.23(15) ?
C5 C6 C7 S1 -179.34(11) ?
C9 S1 C7 C6 -0.55(12) ?
C9 S1 C7 C1 -177.90(13) ?
C10 C8 C9 N1 0.8(2) ?
C6 C8 C9 N1 -178.39(16) ?
C10 C8 C9 S1 178.43(10) ?
C6 C8 C9 S1 -0.72(15) ?
C7 S1 C9 N1 178.61(14) ?
C7 S1 C9 C8 0.73(12) ?
C10 O2 C11 C12 -178.65(15) yes
C7 C6 C5 C4 63.50(19) ?
C8 C6 C5 C4 -116.00(16) ?
C6 C7 C1 C2 -59.2(2) ?
S1 C7 C1 C2 117.67(15) ?
C6 C5 C4 C3 -77.66(19) yes
C5 C4 C3 C2 63.2(2) ?
C4 C3 C2 C1 -62.9(2) ?
C7 C1 C2 C3 73.9(2) yes

loop_
_cod_related_entry_id
_cod_related_entry_database
_cod_related_entry_code
1 ChemSpider 258244
